data_4306935
loop_
_publ_author_name
'Hanan E. Abdou'
'Ahmed A. Mohamed'
'John P. Fackler'

_publ_section_title
;
Syntheses of Mixed-Ligand Tetranuclear Gold(I)-Nitrogen Clusters by
Ligand Exchange Reactions with the Dinuclear Gold(I) Formamidinate Complex
Au2(2,6-Me2Ph-form)2
;
_journal_name_full 'Inorganic Chemistry'
_journal_page_first 141
_journal_page_last 146
_journal_paper_doi 10.1021/ic0612449
_journal_volume 46
_journal_year 2007
_chemical_formula_moiety 'C60H60Au4N8, 0.5(C34H38Au2N4),C4H8O,C4H8O'
_chemical_formula_sum 'C85 H95 Au5 N10 O2'
_chemical_formula_weight 2273.53
_chemical_name_systematic
; 
 ? 
;
_space_group_IT_number 2
_symmetry_cell_setting triclinic
_symmetry_space_group_name_Hall '-P 1'
_symmetry_space_group_name_H-M 'P -1'
_atom_sites_solution_hydrogens geom
_atom_sites_solution_primary direct
_atom_sites_solution_secondary difmap
_audit_creation_method SHELXL-97
_cell_angle_alpha 82.564(17)
_cell_angle_beta 85.443(18)
_cell_angle_gamma 82.614(19)
_cell_formula_units_Z 2
_cell_length_a 10.794(11)
_cell_length_b 14.392(15)
_cell_length_c 25.75(3)
_cell_measurement_temperature 110(2)
_cell_volume 3926(7)
_computing_structure_refinement 'SHELXL-97 (Sheldrick, 1997)'
_computing_structure_solution 'SHELXS-97 (Sheldrick, 1990)'
_diffrn_ambient_temperature 110(2)
_diffrn_measured_fraction_theta_full 0.960
_diffrn_measured_fraction_theta_max 0.960
_diffrn_radiation_monochromator graphite
_diffrn_radiation_source 'fine-focus sealed tube'
_diffrn_radiation_type MoK\a
_diffrn_radiation_wavelength 0.71073
_diffrn_reflns_av_R_equivalents 0.1593
_diffrn_reflns_av_sigmaI/netI 0.2281
_diffrn_reflns_limit_h_max 13
_diffrn_reflns_limit_h_min -14
_diffrn_reflns_limit_k_max 18
_diffrn_reflns_limit_k_min -18
_diffrn_reflns_limit_l_max 33
_diffrn_reflns_limit_l_min -33
_diffrn_reflns_number 44789
_diffrn_reflns_theta_full 27.71
_diffrn_reflns_theta_max 27.71
_diffrn_reflns_theta_min 1.44
_exptl_absorpt_coefficient_mu 9.363
_exptl_crystal_density_diffrn 1.922
_exptl_crystal_density_method 'not measured'
_exptl_crystal_F_000 2168.0
_exptl_crystal_size_max 0.25
_exptl_crystal_size_mid 0.15
_exptl_crystal_size_min 0.10
_refine_diff_density_max 4.448
_refine_diff_density_min -4.408
_refine_diff_density_rms 0.350
_refine_ls_extinction_method none
_refine_ls_goodness_of_fit_ref 0.985
_refine_ls_hydrogen_treatment mixed
_refine_ls_matrix_type full
_refine_ls_number_parameters 931
_refine_ls_number_reflns 17657
_refine_ls_number_restraints 570
_refine_ls_restrained_S_all 0.968
_refine_ls_R_factor_all 0.1780
_refine_ls_R_factor_gt 0.0924
_refine_ls_shift/su_max 0.019
_refine_ls_shift/su_mean 0.000
_refine_ls_structure_factor_coef Fsqd
_refine_ls_weighting_details 'calc w=1/[\s^2^(Fo^2^)+(0.0570P)^2^+0.0000P] where P=(Fo^2^+2Fc^2^)/3'
_refine_ls_weighting_scheme calc
_refine_ls_wR_factor_gt 0.1595
_refine_ls_wR_factor_ref 0.1843
_reflns_number_gt 9504
_reflns_number_total 18402
_reflns_threshold_expression >2sigma(I)
_cod_data_source_file ic0612449si20060705_055811.cif
_cod_data_source_block ditetr
_cod_depositor_comments
;
The following automatic conversions were performed:
'_symmetry_cell_setting' value 'Triclinic' changed to 'triclinic'
according to '/home/saulius/struct/CIF-dictionaries/cif_core.dic'
dictionary named 'cif_core.dic' version 2.4.1 from 2010-06-29.

Automatic conversion script
Id: cif_fix_enum 1527 2010-12-29 10:47:43Z saulius 
;
_cod_original_formula_sum 'C85 H95 Au5 N10 O2 '
_cod_database_code 4306935

loop_
_symmetry_equiv_pos_as_xyz
'x, y, z'
'-x, -y, -z'

loop_
_atom_site_label
_atom_site_type_symbol
_atom_site_fract_x
_atom_site_fract_y
_atom_site_fract_z
_atom_site_U_iso_or_equiv
_atom_site_adp_type
_atom_site_occupancy
_atom_site_symmetry_multiplicity
_atom_site_calc_flag
_atom_site_refinement_flags
_atom_site_disorder_assembly
_atom_site_disorder_group
Au1 Au 0.21774(7) 0.03550(5) 0.19240(2) 0.01786(18) Uani 1 1 d . . .
Au2 Au 0.29484(6) 0.18732(5) 0.25185(2) 0.01738(18) Uani 1 1 d . . .
Au3 Au 0.04160(7) 0.21987(5) 0.21493(2) 0.01910(18) Uani 1 1 d . . .
Au4 Au -0.03137(7) 0.08655(5) 0.14508(2) 0.01916(18) Uani 1 1 d . . .
Au5 Au 0.09901(7) 0.54856(5) 0.48626(3) 0.02163(19) Uani 1 1 d . . .
C1 C 0.4030(15) 0.1677(11) 0.1418(6) 0.013(4) Uani 1 1 d U . .
H1 H 0.4557 0.1856 0.1129 0.016 Uiso 1 1 calc R . .
C2 C 0.3270(15) 0.0756(12) 0.0847(6) 0.014(4) Uani 1 1 d U . .
C3 C 0.3237(17) -0.0150(14) 0.0792(7) 0.028(4) Uani 1 1 d U . .
H3 H 0.3209 -0.0587 0.1091 0.033 Uiso 1 1 calc R . .
C4 C 0.3241(17) -0.0461(14) 0.0307(7) 0.029(5) Uani 1 1 d U . .
H4 H 0.3216 -0.1098 0.0282 0.035 Uiso 1 1 calc R . .
C5 C 0.3285(17) 0.0201(13) -0.0159(7) 0.026(4) Uani 1 1 d U . .
C6 C 0.3309(16) 0.1091(13) -0.0097(7) 0.022(4) Uani 1 1 d U . .
H6 H 0.3309 0.1531 -0.0396 0.026 Uiso 1 1 calc R . .
C7 C 0.3334(17) 0.1421(14) 0.0397(7) 0.026(4) Uani 1 1 d U . .
H7 H 0.3392 0.2053 0.0423 0.031 Uiso 1 1 calc R . .
C8 C 0.3224(18) -0.0138(14) -0.0685(7) 0.032(5) Uani 1 1 d U . .
H8A H 0.2933 0.0385 -0.0934 0.048 Uiso 1 1 calc R . .
H8B H 0.2658 -0.0607 -0.0654 0.048 Uiso 1 1 calc R . .
H8C H 0.4043 -0.0406 -0.0803 0.048 Uiso 1 1 calc R . .
C9 C 0.5042(15) 0.2657(12) 0.1860(6) 0.014(4) Uani 1 1 d U . .
C10 C 0.6202(16) 0.2484(12) 0.1583(6) 0.017(4) Uani 1 1 d U . .
H10 H 0.6380 0.1971 0.1393 0.021 Uiso 1 1 calc R . .
C11 C 0.7083(17) 0.3106(12) 0.1603(6) 0.019(4) Uani 1 1 d U . .
H11 H 0.7823 0.3032 0.1393 0.023 Uiso 1 1 calc R . .
C12 C 0.6915(16) 0.3824(12) 0.1915(6) 0.019(4) Uani 1 1 d U . .
C13 C 0.5757(15) 0.3977(12) 0.2191(6) 0.015(4) Uani 1 1 d U . .
H13 H 0.5589 0.4479 0.2390 0.018 Uiso 1 1 calc R . .
C14 C 0.4868(17) 0.3392(12) 0.2168(6) 0.022(4) Uani 1 1 d U . .
H14 H 0.4115 0.3490 0.2367 0.026 Uiso 1 1 calc R . .
C15 C 0.7933(18) 0.4422(14) 0.1985(7) 0.034(5) Uani 1 1 d U . .
H15A H 0.8560 0.4378 0.1700 0.050 Uiso 1 1 calc R . .
H15B H 0.8308 0.4200 0.2311 0.050 Uiso 1 1 calc R . .
H15C H 0.7576 0.5068 0.1988 0.050 Uiso 1 1 calc R . .
C16 C 0.0744(16) 0.1518(12) 0.3277(6) 0.017(4) Uani 1 1 d U . .
H16 H 0.0407 0.1320 0.3611 0.020 Uiso 1 1 calc R . .
C17 C 0.2620(15) 0.1627(11) 0.3688(6) 0.012(3) Uani 1 1 d U . .
C18 C 0.3614(15) 0.2136(12) 0.3687(6) 0.014(4) Uani 1 1 d U . .
H18 H 0.3820 0.2539 0.3390 0.017 Uiso 1 1 calc R . .
C19 C 0.4310(18) 0.2059(14) 0.4120(7) 0.028(5) Uani 1 1 d U . .
H19 H 0.4993 0.2398 0.4101 0.034 Uiso 1 1 calc R . .
C20 C 0.4036(18) 0.1507(14) 0.4571(7) 0.028(4) Uani 1 1 d U . .
C21 C 0.2991(19) 0.1013(15) 0.4573(8) 0.034(5) Uani 1 1 d U . .
H21 H 0.2770 0.0623 0.4874 0.041 Uiso 1 1 calc R . .
C22 C 0.2297(17) 0.1091(12) 0.4149(6) 0.022(4) Uani 1 1 d U . .
H22 H 0.1592 0.0776 0.4170 0.026 Uiso 1 1 calc R . .
C23 C 0.480(2) 0.1439(16) 0.5062(8) 0.042(6) Uani 1 1 d U . .
H23A H 0.5078 0.0789 0.5175 0.063 Uiso 1 1 calc R . .
H23B H 0.4283 0.1708 0.5339 0.063 Uiso 1 1 calc R . .
H23C H 0.5513 0.1779 0.4976 0.063 Uiso 1 1 calc R . .
C24 C -0.1114(17) 0.1167(13) 0.3028(7) 0.024(4) Uani 1 1 d U . .
C25 C -0.1111(15) 0.0315(11) 0.3313(6) 0.012(3) Uani 1 1 d U . .
H25 H -0.0356 -0.0012 0.3420 0.015 Uiso 1 1 calc R . .
C26 C -0.2203(16) -0.0081(13) 0.3450(6) 0.022(4) Uani 1 1 d U . .
H26 H -0.2173 -0.0675 0.3644 0.026 Uiso 1 1 calc R . .
C27 C -0.3370(17) 0.0403(13) 0.3302(6) 0.022(4) Uani 1 1 d U . .
C28 C -0.3366(18) 0.1288(13) 0.3005(7) 0.026(4) Uani 1 1 d U . .
H28 H -0.4117 0.1627 0.2901 0.031 Uiso 1 1 calc R . .
C29 C -0.2249(15) 0.1663(12) 0.2863(6) 0.015(4) Uani 1 1 d U . .
H29 H -0.2252 0.2245 0.2658 0.018 Uiso 1 1 calc R . .
C30 C -0.4564(17) -0.0020(13) 0.3423(7) 0.028(5) Uani 1 1 d U . .
H30A H -0.5166 0.0277 0.3179 0.043 Uiso 1 1 calc R . .
H30B H -0.4881 0.0074 0.3773 0.043 Uiso 1 1 calc R . .
H30C H -0.4416 -0.0684 0.3393 0.043 Uiso 1 1 calc R . .
C31 C 0.0470(17) 0.2736(13) 0.0985(7) 0.025(4) Uani 1 1 d U . .
H31 H 0.0617 0.3175 0.0695 0.030 Uiso 1 1 calc R . .
C32 C 0.1532(18) 0.3693(13) 0.1430(7) 0.027(4) Uani 1 1 d U . .
C33 C 0.1399(19) 0.4266(14) 0.1810(8) 0.034(5) Uani 1 1 d U . .
H33 H 0.0803 0.4164 0.2086 0.041 Uiso 1 1 calc R . .
C34 C 0.2106(18) 0.4997(14) 0.1806(7) 0.031(5) Uani 1 1 d U . .
H34 H 0.1977 0.5379 0.2075 0.037 Uiso 1 1 calc R . .
C35 C 0.302(2) 0.5170(15) 0.1400(8) 0.038(5) Uani 1 1 d U . .
C36 C 0.315(2) 0.4603(15) 0.1016(8) 0.040(5) Uani 1 1 d U . .
H36 H 0.3767 0.4690 0.0747 0.048 Uiso 1 1 calc R . .
C37 C 0.2391(18) 0.3894(14) 0.1007(7) 0.030(5) Uani 1 1 d U . .
H37 H 0.2455 0.3554 0.0721 0.036 Uiso 1 1 calc R . .
C38 C 0.390(2) 0.5905(17) 0.1420(9) 0.053(6) Uani 1 1 d U . .
H38A H 0.4729 0.5595 0.1479 0.079 Uiso 1 1 calc R . .
H38B H 0.3618 0.6274 0.1701 0.079 Uiso 1 1 calc R . .
H38C H 0.3915 0.6310 0.1093 0.079 Uiso 1 1 calc R . .
C39 C -0.0418(17) 0.2002(13) 0.0391(6) 0.021(4) Uani 1 1 d U . .
C40 C -0.1258(17) 0.2705(13) 0.0176(7) 0.026(4) Uani 1 1 d U . .
H40 H -0.1645 0.3161 0.0380 0.032 Uiso 1 1 calc R . .
C41 C -0.1553(19) 0.2754(15) -0.0351(7) 0.033(5) Uani 1 1 d U . .
H41 H -0.2061 0.3273 -0.0503 0.039 Uiso 1 1 calc R . .
C42 C -0.1079(18) 0.2020(14) -0.0645(7) 0.028(5) Uani 1 1 d U . .
C43 C -0.0255(17) 0.1306(13) -0.0413(7) 0.025(4) Uani 1 1 d U . .
H43 H 0.0106 0.0832 -0.0610 0.030 Uiso 1 1 calc R . .
C44 C 0.0056(16) 0.1264(12) 0.0100(6) 0.018(4) Uani 1 1 d U . .
H44 H 0.0577 0.0751 0.0250 0.021 Uiso 1 1 calc R . .
C45 C -0.1386(18) 0.2069(14) -0.1202(7) 0.033(5) Uani 1 1 d U . .
H45A H -0.1207 0.1453 -0.1315 0.049 Uiso 1 1 calc R . .
H45B H -0.0891 0.2497 -0.1418 0.049 Uiso 1 1 calc R . .
H45C H -0.2258 0.2289 -0.1233 0.049 Uiso 1 1 calc R . .
C46 C 0.0022(16) -0.0701(12) 0.2324(6) 0.019(4) Uani 1 1 d U . .
H46 H -0.0318 -0.1164 0.2557 0.023 Uiso 1 1 calc R . .
C47 C -0.1840(16) -0.0650(12) 0.1941(6) 0.015(4) Uani 1 1 d U . .
C48 C -0.2967(16) -0.0093(13) 0.2011(6) 0.018(4) Uani 1 1 d U . .
H48 H -0.2971 0.0542 0.2048 0.021 Uiso 1 1 calc R . .
C49 C -0.4090(17) -0.0467(13) 0.2027(6) 0.023(4) Uani 1 1 d U . .
H49 H -0.4839 -0.0075 0.2065 0.028 Uiso 1 1 calc R . .
C50 C -0.4119(19) -0.1427(15) 0.1988(8) 0.035(5) Uani 1 1 d U . .
C51 C -0.2984(19) -0.1963(15) 0.1902(7) 0.035(5) Uani 1 1 d U . .
H51 H -0.2974 -0.2596 0.1860 0.042 Uiso 1 1 calc R . .
C52 C -0.1860(19) -0.1586(14) 0.1875(7) 0.031(5) Uani 1 1 d U . .
H52 H -0.1112 -0.1966 0.1813 0.037 Uiso 1 1 calc R . .
C53 C -0.533(2) -0.1878(16) 0.2020(8) 0.045(6) Uani 1 1 d U . .
H53A H -0.5682 -0.1763 0.1683 0.067 Uiso 1 1 calc R . .
H53B H -0.5911 -0.1610 0.2277 0.067 Uiso 1 1 calc R . .
H53C H -0.5153 -0.2546 0.2118 0.067 Uiso 1 1 calc R . .
C54 C 0.1756(16) -0.1176(12) 0.2836(6) 0.019(4) Uani 1 1 d U . .
C55 C 0.1695(17) -0.2116(13) 0.2901(7) 0.026(4) Uani 1 1 d U . .
H55 H 0.1303 -0.2378 0.2656 0.031 Uiso 1 1 calc R . .
C56 C 0.2193(17) -0.2692(13) 0.3315(7) 0.024(4) Uani 1 1 d U . .
H56 H 0.2141 -0.3337 0.3346 0.029 Uiso 1 1 calc R . .
C57 C 0.2806(18) -0.2309(14) 0.3710(7) 0.028(4) Uani 1 1 d U . .
C58 C 0.2861(16) -0.1353(12) 0.3610(6) 0.020(4) Uani 1 1 d U . .
H58 H 0.3247 -0.1073 0.3850 0.025 Uiso 1 1 calc R . .
C59 C 0.2390(15) -0.0773(12) 0.3182(6) 0.017(4) Uani 1 1 d U . .
H59 H 0.2494 -0.0135 0.3128 0.020 Uiso 1 1 calc R . .
C60 C 0.337(2) -0.2945(15) 0.4150(8) 0.040(5) Uani 1 1 d U . .
H60A H 0.4260 -0.2967 0.4112 0.060 Uiso 1 1 calc R . .
H60B H 0.3137 -0.3568 0.4149 0.060 Uiso 1 1 calc R . .
H60C H 0.3062 -0.2713 0.4476 0.060 Uiso 1 1 calc R . .
C61 C 0.1089(17) 0.3647(13) 0.4487(7) 0.023(4) Uani 1 1 d U . .
H61 H 0.1464 0.3167 0.4296 0.027 Uiso 1 1 calc R . .
C62 C 0.2851(18) 0.4391(14) 0.4167(7) 0.027(4) Uani 1 1 d U . .
C63 C 0.2781(18) 0.4619(14) 0.3617(7) 0.029(5) Uani 1 1 d U . .
C64 C 0.391(2) 0.4717(15) 0.3311(8) 0.039(5) Uani 1 1 d U . .
H64 H 0.3909 0.4863 0.2949 0.047 Uiso 1 1 calc R . .
C65 C 0.500(2) 0.4591(16) 0.3562(9) 0.049(6) Uani 1 1 d U . .
H65 H 0.5744 0.4646 0.3359 0.058 Uiso 1 1 calc R . .
C66 C 0.5052(18) 0.4390(13) 0.4090(7) 0.028(5) Uani 1 1 d U . .
H66 H 0.5815 0.4309 0.4245 0.034 Uiso 1 1 calc R . .
C67 C 0.3950(19) 0.4310(14) 0.4390(7) 0.033(5) Uani 1 1 d U . .
C68 C 0.1552(19) 0.4730(15) 0.3344(8) 0.037(5) Uani 1 1 d U . .
H68A H 0.1340 0.4119 0.3300 0.056 Uiso 1 1 calc R . .
H68B H 0.1650 0.5093 0.3006 0.056 Uiso 1 1 calc R . .
H68C H 0.0897 0.5049 0.3554 0.056 Uiso 1 1 calc R . .
C69 C 0.394(2) 0.4115(15) 0.4959(8) 0.042(6) Uani 1 1 d U . .
H69A H 0.3488 0.4639 0.5114 0.064 Uiso 1 1 calc R . .
H69B H 0.4790 0.4022 0.5063 0.064 Uiso 1 1 calc R . .
H69C H 0.3552 0.3556 0.5074 0.064 Uiso 1 1 calc R . .
C70 C 0.0567(17) 0.7308(13) 0.5332(7) 0.022(4) Uani 1 1 d U . .
C71 C 0.0422(19) 0.8072(15) 0.4934(8) 0.034(5) Uani 1 1 d U . .
C72 C 0.100(2) 0.8888(16) 0.4980(9) 0.047(6) Uani 1 1 d U . .
H72 H 0.0881 0.9426 0.4738 0.057 Uiso 1 1 calc R . .
C73 C 0.175(2) 0.8853(17) 0.5405(9) 0.049(6) Uani 1 1 d U . .
H73 H 0.2169 0.9371 0.5429 0.059 Uiso 1 1 calc R . .
C74 C 0.1904(19) 0.8105(15) 0.5780(8) 0.038(5) Uani 1 1 d U . .
H74 H 0.2377 0.8144 0.6062 0.045 Uiso 1 1 calc R . .
C75 C 0.1392(18) 0.7309(14) 0.5759(7) 0.026(4) Uani 1 1 d U . .
C76 C -0.037(2) 0.8037(17) 0.4468(9) 0.056(7) Uani 1 1 d U . .
H76A H 0.0036 0.7568 0.4257 0.083 Uiso 1 1 calc R . .
H76B H -0.0448 0.8642 0.4260 0.083 Uiso 1 1 calc R . .
H76C H -0.1182 0.7877 0.4596 0.083 Uiso 1 1 calc R . .
C77 C 0.151(2) 0.6510(16) 0.6179(9) 0.051(6) Uani 1 1 d U . .
H77A H 0.2270 0.6507 0.6349 0.077 Uiso 1 1 calc R . .
H77B H 0.1530 0.5929 0.6030 0.077 Uiso 1 1 calc R . .
H77C H 0.0807 0.6572 0.6430 0.077 Uiso 1 1 calc R . .
C78 C 0.838(3) 0.607(2) 0.3005(11) 0.077(8) Uani 1 1 d U . .
H78A H 0.8827 0.6353 0.2694 0.092 Uiso 1 1 calc R . .
H78B H 0.8734 0.5417 0.3079 0.092 Uiso 1 1 calc R . .
C79 C 0.849(4) 0.658(3) 0.3449(15) 0.126(13) Uani 1 1 d U . .
H79A H 0.9157 0.6984 0.3373 0.151 Uiso 1 1 calc R . .
H79B H 0.8681 0.6143 0.3760 0.151 Uiso 1 1 calc R . .
C80 C 0.726(5) 0.716(4) 0.353(2) 0.191(18) Uani 1 1 d U . .
H80A H 0.6979 0.7102 0.3903 0.229 Uiso 1 1 calc R . .
H80B H 0.7319 0.7825 0.3414 0.229 Uiso 1 1 calc R . .
C81 C 0.642(3) 0.680(2) 0.3233(12) 0.083(9) Uani 1 1 d U . .
H81A H 0.5798 0.6497 0.3465 0.099 Uiso 1 1 calc R . .
H81B H 0.5993 0.7307 0.3005 0.099 Uiso 1 1 calc R . .
C82 C 0.851(3) 0.649(2) 0.0715(11) 0.075(8) Uani 1 1 d U . .
H82A H 0.8615 0.6693 0.1051 0.091 Uiso 1 1 calc R . .
H82B H 0.8634 0.6997 0.0439 0.091 Uiso 1 1 calc R . .
C83 C 0.721(3) 0.618(2) 0.0706(11) 0.072(8) Uani 1 1 d U . .
H83A H 0.6771 0.6173 0.1049 0.087 Uiso 1 1 calc R . .
H83B H 0.6719 0.6595 0.0452 0.087 Uiso 1 1 calc R . .
C84 C 0.748(3) 0.522(2) 0.0551(11) 0.087(9) Uani 1 1 d U . .
H84 H 0.6930 0.4899 0.0403 0.104 Uiso 1 1 calc R . .
C85 C 0.8729(19) 0.4860(15) 0.0666(7) 0.029(5) Uani 1 1 d U . .
H85 H 0.9030 0.4228 0.0752 0.035 Uiso 1 1 calc R . .
N1 N 0.3283(13) 0.1053(10) 0.1363(5) 0.017(3) Uani 1 1 d U . .
N2 N 0.4104(13) 0.2092(10) 0.1867(5) 0.019(3) Uani 1 1 d U . .
N3 N 0.1953(13) 0.1708(10) 0.3222(5) 0.019(3) Uani 1 1 d U . .
N4 N 0.0040(13) 0.1601(10) 0.2884(5) 0.017(3) Uani 1 1 d U . .
N5 N 0.0795(13) 0.2913(10) 0.1447(5) 0.021(3) Uani 1 1 d U . .
N6 N -0.0031(13) 0.2002(10) 0.0908(5) 0.020(3) Uani 1 1 d U . .
N7 N -0.0688(13) -0.0280(10) 0.1947(5) 0.017(3) Uani 1 1 d U . .
N8 N 0.1151(13) -0.0540(10) 0.2406(5) 0.019(3) Uani 1 1 d U . .
N9 N 0.1703(13) 0.4349(10) 0.4495(5) 0.017(3) Uani 1 1 d U . .
N10 N 0.0017(13) 0.6463(10) 0.5278(5) 0.019(3) Uani 1 1 d U . .
O1 O 0.7105(18) 0.6136(15) 0.2930(7) 0.085(6) Uani 1 1 d . . .
O2 O 0.941(3) 0.561(2) 0.0627(14) 0.195(15) Uani 1 1 d . . .

loop_
_atom_site_aniso_label
_atom_site_aniso_U_11
_atom_site_aniso_U_22
_atom_site_aniso_U_33
_atom_site_aniso_U_23
_atom_site_aniso_U_13
_atom_site_aniso_U_12
Au1 0.0167(4) 0.0253(4) 0.0132(3) -0.0073(3) -0.0035(3) -0.0021(3)
Au2 0.0159(4) 0.0268(4) 0.0113(3) -0.0085(3) -0.0016(3) -0.0027(3)
Au3 0.0186(4) 0.0259(4) 0.0143(3) -0.0069(3) -0.0037(3) -0.0021(3)
Au4 0.0185(4) 0.0241(4) 0.0166(3) -0.0062(3) -0.0058(3) -0.0024(3)
Au5 0.0231(4) 0.0262(4) 0.0183(3) -0.0145(3) 0.0050(3) -0.0053(3)
C1 0.013(4) 0.013(4) 0.013(4) -0.0019(11) -0.0008(10) -0.0015(11)
C2 0.014(4) 0.014(4) 0.014(4) -0.0018(11) -0.0011(10) -0.0018(11)
C3 0.027(5) 0.028(5) 0.027(5) -0.0032(11) -0.0018(10) -0.0032(11)
C4 0.029(5) 0.029(5) 0.029(5) -0.0039(11) -0.0018(10) -0.0036(11)
C5 0.026(4) 0.026(4) 0.026(4) -0.0031(11) -0.0015(10) -0.0030(11)
C6 0.022(4) 0.022(4) 0.021(4) -0.0026(11) -0.0014(10) -0.0024(11)
C7 0.026(4) 0.026(4) 0.026(4) -0.0033(11) -0.0018(10) -0.0031(11)
C8 0.032(5) 0.032(5) 0.031(5) -0.0041(11) -0.0021(10) -0.0039(12)
C9 0.014(4) 0.014(4) 0.014(4) -0.0018(11) -0.0011(10) -0.0015(11)
C10 0.017(4) 0.017(4) 0.017(4) -0.0021(11) -0.0013(10) -0.0021(11)
C11 0.019(4) 0.019(4) 0.019(4) -0.0024(11) -0.0014(10) -0.0021(11)
C12 0.019(4) 0.020(4) 0.019(4) -0.0027(11) -0.0014(10) -0.0024(11)
C13 0.015(4) 0.015(4) 0.015(4) -0.0020(11) -0.0011(10) -0.0018(11)
C14 0.022(4) 0.022(4) 0.021(4) -0.0029(11) -0.0012(10) -0.0025(11)
C15 0.034(5) 0.034(5) 0.034(5) -0.0043(12) -0.0023(10) -0.0040(12)
C16 0.017(4) 0.017(4) 0.017(4) -0.0022(11) -0.0011(10) -0.0020(11)
C17 0.012(4) 0.012(4) 0.012(4) -0.0013(11) -0.0007(10) -0.0014(11)
C18 0.014(4) 0.014(4) 0.014(4) -0.0018(11) -0.0010(10) -0.0017(11)
C19 0.028(5) 0.028(5) 0.028(5) -0.0036(11) -0.0018(10) -0.0033(11)
C20 0.028(5) 0.028(5) 0.028(5) -0.0036(11) -0.0019(10) -0.0031(11)
C21 0.034(5) 0.034(5) 0.034(5) -0.0040(12) -0.0021(10) -0.0040(12)
C22 0.022(4) 0.022(4) 0.021(4) -0.0025(11) -0.0014(10) -0.0027(11)
C23 0.042(6) 0.042(6) 0.042(6) -0.0050(12) -0.0029(11) -0.0050(12)
C24 0.024(4) 0.024(4) 0.024(4) -0.0031(11) -0.0015(10) -0.0029(11)
C25 0.012(4) 0.012(4) 0.012(4) -0.0018(11) -0.0007(10) -0.0014(11)
C26 0.022(4) 0.022(4) 0.022(4) -0.0026(11) -0.0016(10) -0.0027(11)
C27 0.022(4) 0.022(4) 0.022(4) -0.0028(11) -0.0015(10) -0.0028(11)
C28 0.026(4) 0.026(4) 0.026(4) -0.0031(11) -0.0015(10) -0.0030(11)
C29 0.015(4) 0.016(4) 0.015(4) -0.0019(11) -0.0009(10) -0.0018(11)
C30 0.028(5) 0.029(5) 0.029(5) -0.0035(11) -0.0018(10) -0.0034(11)
C31 0.025(4) 0.025(4) 0.025(4) -0.0031(11) -0.0014(10) -0.0032(11)
C32 0.027(5) 0.027(5) 0.027(4) -0.0033(11) -0.0018(10) -0.0032(11)
C33 0.034(5) 0.034(5) 0.034(5) -0.0041(12) -0.0022(10) -0.0040(12)
C34 0.031(5) 0.031(5) 0.031(5) -0.0038(11) -0.0021(10) -0.0036(11)
C35 0.038(5) 0.038(5) 0.038(5) -0.0046(12) -0.0026(11) -0.0046(12)
C36 0.040(5) 0.040(5) 0.040(5) -0.0048(12) -0.0026(11) -0.0049(12)
C37 0.030(5) 0.030(5) 0.030(5) -0.0038(11) -0.0019(10) -0.0036(11)
C38 0.053(6) 0.053(6) 0.053(6) -0.0064(13) -0.0035(11) -0.0065(13)
C39 0.021(4) 0.021(4) 0.021(4) -0.0026(11) -0.0012(10) -0.0026(11)
C40 0.026(4) 0.026(4) 0.026(4) -0.0034(11) -0.0018(10) -0.0031(11)
C41 0.033(5) 0.033(5) 0.033(5) -0.0041(12) -0.0023(10) -0.0038(12)
C42 0.028(5) 0.028(5) 0.028(5) -0.0034(11) -0.0018(10) -0.0035(11)
C43 0.025(4) 0.025(4) 0.025(4) -0.0033(11) -0.0016(10) -0.0029(11)
C44 0.018(4) 0.018(4) 0.018(4) -0.0023(11) -0.0012(10) -0.0020(11)
C45 0.033(5) 0.033(5) 0.033(5) -0.0042(12) -0.0023(10) -0.0040(12)
C46 0.019(4) 0.019(4) 0.019(4) -0.0023(11) -0.0009(10) -0.0023(11)
C47 0.015(4) 0.016(4) 0.015(4) -0.0019(11) -0.0012(10) -0.0020(11)
C48 0.018(4) 0.018(4) 0.018(4) -0.0021(11) -0.0012(10) -0.0020(11)
C49 0.023(4) 0.023(4) 0.023(4) -0.0027(11) -0.0015(10) -0.0027(11)
C50 0.035(5) 0.035(5) 0.035(5) -0.0042(12) -0.0023(10) -0.0041(12)
C51 0.035(5) 0.035(5) 0.035(5) -0.0044(12) -0.0024(10) -0.0043(12)
C52 0.031(5) 0.031(5) 0.031(5) -0.0038(11) -0.0020(10) -0.0038(11)
C53 0.045(6) 0.045(6) 0.045(6) -0.0054(12) -0.0030(11) -0.0054(12)
C54 0.019(4) 0.019(4) 0.019(4) -0.0026(11) -0.0012(10) -0.0021(11)
C55 0.026(4) 0.026(4) 0.026(4) -0.0032(11) -0.0018(10) -0.0032(11)
C56 0.024(4) 0.024(4) 0.024(4) -0.0028(11) -0.0015(10) -0.0029(11)
C57 0.028(5) 0.028(5) 0.028(5) -0.0035(11) -0.0018(10) -0.0033(11)
C58 0.020(4) 0.020(4) 0.020(4) -0.0025(11) -0.0012(10) -0.0026(11)
C59 0.017(4) 0.017(4) 0.017(4) -0.0022(11) -0.0011(10) -0.0021(11)
C60 0.040(5) 0.040(5) 0.040(5) -0.0048(12) -0.0026(11) -0.0048(12)
C61 0.023(4) 0.023(4) 0.023(4) -0.0027(11) -0.0014(10) -0.0028(11)
C62 0.027(5) 0.027(5) 0.027(5) -0.0033(11) -0.0016(10) -0.0031(11)
C63 0.029(5) 0.029(5) 0.028(5) -0.0034(11) -0.0016(10) -0.0033(11)
C64 0.039(5) 0.039(5) 0.039(5) -0.0049(12) -0.0024(11) -0.0047(12)
C65 0.049(6) 0.049(6) 0.049(6) -0.0059(12) -0.0030(11) -0.0057(12)
C66 0.028(5) 0.028(5) 0.028(5) -0.0035(11) -0.0018(10) -0.0033(11)
C67 0.033(5) 0.033(5) 0.033(5) -0.0041(12) -0.0021(10) -0.0040(12)
C68 0.037(5) 0.037(5) 0.037(5) -0.0045(12) -0.0023(11) -0.0046(12)
C69 0.042(6) 0.043(6) 0.042(6) -0.0051(12) -0.0028(11) -0.0050(12)
C70 0.022(4) 0.022(4) 0.022(4) -0.0027(11) -0.0012(10) -0.0025(11)
C71 0.034(5) 0.034(5) 0.034(5) -0.0042(12) -0.0020(10) -0.0040(12)
C72 0.047(6) 0.047(6) 0.047(6) -0.0057(12) -0.0028(11) -0.0056(12)
C73 0.049(6) 0.049(6) 0.049(6) -0.0062(12) -0.0031(11) -0.0060(12)
C74 0.038(5) 0.038(5) 0.038(5) -0.0049(12) -0.0024(11) -0.0046(12)
C75 0.026(4) 0.026(4) 0.026(4) -0.0031(11) -0.0015(10) -0.0034(11)
C76 0.056(7) 0.056(7) 0.055(7) -0.0067(13) -0.0036(11) -0.0066(13)
C77 0.051(6) 0.051(6) 0.051(6) -0.0064(13) -0.0034(11) -0.0060(13)
C78 0.077(8) 0.077(8) 0.077(8) -0.0094(14) -0.0050(11) -0.0092(14)
C79 0.126(13) 0.126(13) 0.126(13) -0.0153(18) -0.0082(13) -0.0151(18)
C80 0.191(18) 0.191(18) 0.191(18) -0.023(2) -0.0122(15) -0.023(2)
C81 0.083(9) 0.083(9) 0.083(9) -0.0100(15) -0.0052(12) -0.0099(15)
C82 0.075(8) 0.075(8) 0.076(8) -0.0092(14) -0.0047(11) -0.0091(14)
C83 0.072(8) 0.072(8) 0.072(8) -0.0087(14) -0.0046(11) -0.0086(14)
C84 0.087(9) 0.087(9) 0.087(9) -0.0105(15) -0.0057(12) -0.0104(15)
C85 0.029(5) 0.029(5) 0.029(5) -0.0035(11) -0.0017(10) -0.0034(11)
N1 0.017(3) 0.017(3) 0.017(3) -0.0022(11) -0.0013(10) -0.0018(11)
N2 0.019(3) 0.019(3) 0.019(3) -0.0026(11) -0.0014(10) -0.0023(11)
N3 0.019(3) 0.018(3) 0.019(3) -0.0024(11) -0.0012(10) -0.0023(11)
N4 0.017(3) 0.017(3) 0.017(3) -0.0024(11) -0.0013(10) -0.0019(11)
N5 0.021(3) 0.021(3) 0.021(3) -0.0029(11) -0.0014(10) -0.0024(11)
N6 0.020(3) 0.020(3) 0.020(3) -0.0025(11) -0.0014(10) -0.0022(11)
N7 0.017(3) 0.017(3) 0.016(3) -0.0022(11) -0.0011(10) -0.0022(11)
N8 0.019(3) 0.020(3) 0.019(3) -0.0026(11) -0.0010(10) -0.0021(11)
N9 0.017(3) 0.017(3) 0.017(3) -0.0020(11) -0.0012(10) -0.0021(11)
N10 0.019(3) 0.019(3) 0.019(3) -0.0025(11) -0.0012(10) -0.0020(11)
O1 0.064(14) 0.105(17) 0.095(15) -0.059(13) 0.020(11) -0.011(12)
O2 0.18(3) 0.15(3) 0.25(4) -0.07(3) 0.08(3) -0.04(3)

loop_
_atom_type_symbol
_atom_type_description
_atom_type_scat_dispersion_real
_atom_type_scat_dispersion_imag
_atom_type_scat_source
C C 0.0033 0.0016 'International Tables Vol C Tables 4.2.6.8 and 6.1.1.4'
H H 0.0000 0.0000 'International Tables Vol C Tables 4.2.6.8 and 6.1.1.4'
N N 0.0061 0.0033 'International Tables Vol C Tables 4.2.6.8 and 6.1.1.4'
Au Au -2.0133 8.8022 'International Tables Vol C Tables 4.2.6.8 and 6.1.1.4'
O O 0.0106 0.0060 'International Tables Vol C Tables 4.2.6.8 and 6.1.1.4'

loop_
_geom_angle_atom_site_label_1
_geom_angle_atom_site_label_2
_geom_angle_atom_site_label_3
_geom_angle
_geom_angle_site_symmetry_1
_geom_angle_site_symmetry_3
_geom_angle_publ_flag
N8 Au1 N1 169.7(5) . . ?
N8 Au1 Au4 80.4(4) . . ?
N1 Au1 Au4 99.8(4) . . ?
N8 Au1 Au2 111.1(4) . . ?
N1 Au1 Au2 78.4(4) . . ?
Au4 Au1 Au2 114.30(5) . . ?
N2 Au2 N3 172.9(5) . . ?
N2 Au2 Au3 105.4(4) . . ?
N3 Au2 Au3 80.8(4) . . ?
N2 Au2 Au1 82.3(4) . . ?
N3 Au2 Au1 103.8(4) . . ?
Au3 Au2 Au1 63.47(4) . . ?
N5 Au3 N4 174.4(6) . . ?
N5 Au3 Au2 98.6(4) . . ?
N4 Au3 Au2 80.5(4) . . ?
N5 Au3 Au4 80.3(4) . . ?
N4 Au3 Au4 105.1(4) . . ?
Au2 Au3 Au4 118.27(4) . . ?
N7 Au4 N6 175.5(5) . . ?
N7 Au4 Au1 80.5(4) . . ?
N6 Au4 Au1 103.4(4) . . ?
N7 Au4 Au3 104.3(4) . . ?
N6 Au4 Au3 79.8(4) . . ?
Au1 Au4 Au3 63.17(5) . . ?
N10 Au5 N9 169.0(5) . . ?
N10 Au5 Au5 84.4(4) . 2_566 ?
N9 Au5 Au5 84.7(4) . 2_566 ?
N1 C1 N2 125.8(14) . . ?
C3 C2 C7 119.4(16) . . ?
C3 C2 N1 120.6(15) . . ?
C7 C2 N1 119.9(15) . . ?
C2 C3 C4 122.3(18) . . ?
C3 C4 C5 119.7(18) . . ?
C6 C5 C4 117.2(17) . . ?
C6 C5 C8 123.4(17) . . ?
C4 C5 C8 119.3(17) . . ?
C5 C6 C7 124.0(18) . . ?
C2 C7 C6 117.4(17) . . ?
N2 C9 C14 118.8(15) . . ?
N2 C9 C10 122.8(15) . . ?
C14 C9 C10 118.3(15) . . ?
C11 C10 C9 117.8(16) . . ?
C12 C11 C10 123.5(16) . . ?
C11 C12 C13 117.4(16) . . ?
C11 C12 C15 123.2(16) . . ?
C13 C12 C15 119.4(16) . . ?
C14 C13 C12 120.1(16) . . ?
C13 C14 C9 122.6(16) . . ?
N4 C16 N3 122.7(15) . . ?
C18 C17 C22 117.3(15) . . ?
C18 C17 N3 118.9(14) . . ?
C22 C17 N3 123.8(14) . . ?
C17 C18 C19 121.2(16) . . ?
C20 C19 C18 122.3(18) . . ?
C19 C20 C21 116.0(18) . . ?
C19 C20 C23 122.4(17) . . ?
C21 C20 C23 121.6(17) . . ?
C22 C21 C20 121.8(18) . . ?
C21 C22 C17 121.2(17) . . ?
C25 C24 C29 119.8(16) . . ?
C25 C24 N4 121.8(17) . . ?
C29 C24 N4 118.4(15) . . ?
C24 C25 C26 121.2(17) . . ?
C25 C26 C27 121.0(17) . . ?
C28 C27 C26 117.5(16) . . ?
C28 C27 C30 119.9(17) . . ?
C26 C27 C30 122.5(16) . . ?
C29 C28 C27 120.5(18) . . ?
C28 C29 C24 120.1(16) . . ?
N6 C31 N5 124.9(17) . . ?
C33 C32 C37 117.2(18) . . ?
C33 C32 N5 121.9(17) . . ?
C37 C32 N5 120.9(16) . . ?
C32 C33 C34 122.7(19) . . ?
C33 C34 C35 120.4(19) . . ?
C36 C35 C34 117.2(19) . . ?
C36 C35 C38 121.5(19) . . ?
C34 C35 C38 121.0(19) . . ?
C35 C36 C37 122(2) . . ?
C36 C37 C32 120.0(18) . . ?
C40 C39 C44 119.0(16) . . ?
C40 C39 N6 121.1(16) . . ?
C44 C39 N6 119.9(16) . . ?
C39 C40 C41 121.1(18) . . ?
C42 C41 C40 120(2) . . ?
C43 C42 C41 117.5(18) . . ?
C43 C42 C45 122.2(17) . . ?
C41 C42 C45 120.1(18) . . ?
C42 C43 C44 122.7(18) . . ?
C43 C44 C39 119.3(17) . . ?
N8 C46 N7 127.3(16) . . ?
C48 C47 C52 118.5(16) . . ?
C48 C47 N7 121.0(15) . . ?
C52 C47 N7 120.6(16) . . ?
C47 C48 C49 120.8(17) . . ?
C48 C49 C50 121.2(18) . . ?
C51 C50 C49 116.9(19) . . ?
C51 C50 C53 119.9(19) . . ?
C49 C50 C53 123.2(19) . . ?
C50 C51 C52 122(2) . . ?
C47 C52 C51 120.6(19) . . ?
C55 C54 C59 120.1(17) . . ?
C55 C54 N8 122.2(15) . . ?
C59 C54 N8 117.7(15) . . ?
C54 C55 C56 122.0(17) . . ?
C55 C56 C57 120.8(17) . . ?
C58 C57 C56 114.0(17) . . ?
C58 C57 C60 125.8(17) . . ?
C56 C57 C60 120.2(17) . . ?
C57 C58 C59 125.3(17) . . ?
C58 C59 C54 117.7(16) . . ?
N9 C61 N10 126.4(17) . 2_566 ?
C67 C62 C63 121.0(17) . . ?
C67 C62 N9 119.7(16) . . ?
C63 C62 N9 119.0(17) . . ?
C64 C63 C62 117.8(18) . . ?
C64 C63 C68 119.1(17) . . ?
C62 C63 C68 123.1(17) . . ?
C65 C64 C63 118(2) . . ?
C66 C65 C64 124(2) . . ?
C65 C66 C67 118(2) . . ?
C62 C67 C66 121.2(19) . . ?
C62 C67 C69 118.0(18) . . ?
C66 C67 C69 120.8(19) . . ?
C71 C70 N10 118.5(16) . . ?
C71 C70 C75 121.2(16) . . ?
N10 C70 C75 119.8(15) . . ?
C70 C71 C72 118.3(18) . . ?
C70 C71 C76 120.9(18) . . ?
C72 C71 C76 120.7(19) . . ?
C73 C72 C71 117(2) . . ?
C74 C73 C72 123(2) . . ?
C75 C74 C73 122(2) . . ?
C74 C75 C70 117.2(18) . . ?
C74 C75 C77 122.1(18) . . ?
C70 C75 C77 120.3(17) . . ?
O1 C78 C79 106(3) . . ?
C78 C79 C80 107(3) . . ?
C81 C80 C79 105(4) . . ?
O1 C81 C80 109(3) . . ?
C83 C82 O2 105(2) . . ?
C84 C83 C82 103(2) . . ?
C85 C84 C83 109(3) . . ?
O2 C85 C84 108(2) . . ?
C1 N1 C2 117.6(13) . . ?
C1 N1 Au1 128.7(11) . . ?
C2 N1 Au1 113.7(10) . . ?
C9 N2 C1 116.5(13) . . ?
C9 N2 Au2 120.4(10) . . ?
C1 N2 Au2 123.2(11) . . ?
C16 N3 C17 117.5(13) . . ?
C16 N3 Au2 123.7(11) . . ?
C17 N3 Au2 117.8(10) . . ?
C16 N4 C24 111.7(14) . . ?
C16 N4 Au3 127.1(12) . . ?
C24 N4 Au3 121.2(10) . . ?
C31 N5 C32 115.5(14) . . ?
C31 N5 Au3 127.0(12) . . ?
C32 N5 Au3 117.5(11) . . ?
C31 N6 C39 115.4(15) . . ?
C31 N6 Au4 126.4(12) . . ?
C39 N6 Au4 118.2(11) . . ?
C46 N7 C47 114.2(14) . . ?
C46 N7 Au4 125.3(11) . . ?
C47 N7 Au4 120.3(11) . . ?
C46 N8 C54 115.0(14) . . ?
C46 N8 Au1 124.7(12) . . ?
C54 N8 Au1 119.6(10) . . ?
C61 N9 C62 118.2(15) . . ?
C61 N9 Au5 122.0(12) . . ?
C62 N9 Au5 119.1(11) . . ?
C61 N10 C70 118.6(15) 2_566 . ?
C61 N10 Au5 122.5(12) 2_566 . ?
C70 N10 Au5 118.9(11) . . ?
C78 O1 C81 110(2) . . ?
C85 O2 C82 108(2) . . ?

loop_
_geom_bond_atom_site_label_1
_geom_bond_atom_site_label_2
_geom_bond_distance
_geom_bond_site_symmetry_2
_geom_bond_publ_flag
Au1 N8 2.039(13) . ?
Au1 N1 2.044(13) . ?
Au1 Au4 3.006(3) . ?
Au1 Au2 3.057(2) . ?
Au2 N2 2.025(13) . ?
Au2 N3 2.033(13) . ?
Au2 Au3 2.926(3) . ?
Au3 N5 2.000(14) . ?
Au3 N4 2.007(13) . ?
Au3 Au4 3.007(2) . ?
Au4 N7 2.015(13) . ?
Au4 N6 2.047(14) . ?
Au5 N10 2.015(14) . ?
Au5 N9 2.031(14) . ?
Au5 Au5 2.701(2) 2_566 ?
C1 N1 1.309(19) . ?
C1 N2 1.381(19) . ?
C2 C3 1.34(2) . ?
C2 C7 1.41(2) . ?
C2 N1 1.449(19) . ?
C3 C4 1.38(2) . ?
C4 C5 1.43(2) . ?
C5 C6 1.32(2) . ?
C5 C8 1.51(2) . ?
C6 C7 1.42(2) . ?
C9 N2 1.375(19) . ?
C9 C14 1.39(2) . ?
C9 C10 1.40(2) . ?
C10 C11 1.40(2) . ?
C11 C12 1.38(2) . ?
C12 C13 1.39(2) . ?
C12 C15 1.51(2) . ?
C13 C14 1.36(2) . ?
C16 N4 1.30(2) . ?
C16 N3 1.36(2) . ?
C17 C18 1.37(2) . ?
C17 C22 1.37(2) . ?
C17 N3 1.433(19) . ?
C18 C19 1.38(2) . ?
C19 C20 1.35(2) . ?
C20 C21 1.41(2) . ?
C20 C23 1.55(3) . ?
C21 C22 1.36(2) . ?
C24 C25 1.34(2) . ?
C24 C29 1.40(2) . ?
C24 N4 1.47(2) . ?
C25 C26 1.38(2) . ?
C26 C27 1.41(2) . ?
C27 C28 1.40(2) . ?
C27 C30 1.49(2) . ?
C28 C29 1.39(2) . ?
C31 N6 1.29(2) . ?
C31 N5 1.33(2) . ?
C32 C33 1.35(3) . ?
C32 C37 1.40(2) . ?
C32 N5 1.45(2) . ?
C33 C34 1.38(2) . ?
C34 C35 1.40(3) . ?
C35 C36 1.35(3) . ?
C35 C38 1.52(3) . ?
C36 C37 1.39(3) . ?
C39 C40 1.36(2) . ?
C39 C44 1.40(2) . ?
C39 N6 1.43(2) . ?
C40 C41 1.41(2) . ?
C41 C42 1.40(3) . ?
C42 C43 1.38(3) . ?
C42 C45 1.49(2) . ?
C43 C44 1.38(2) . ?
C46 N8 1.31(2) . ?
C46 N7 1.32(2) . ?
C47 C48 1.38(2) . ?
C47 C52 1.38(2) . ?
C47 N7 1.416(19) . ?
C48 C49 1.38(2) . ?
C49 C50 1.40(3) . ?
C50 C51 1.38(3) . ?
C50 C53 1.52(3) . ?
C51 C52 1.39(2) . ?
C54 C55 1.35(2) . ?
C54 C59 1.39(2) . ?
C54 N8 1.48(2) . ?
C55 C56 1.36(2) . ?
C56 C57 1.45(2) . ?
C57 C58 1.38(2) . ?
C57 C60 1.48(3) . ?
C58 C59 1.38(2) . ?
C61 N9 1.28(2) . ?
C61 N10 1.31(2) 2_566 ?
C62 C67 1.34(3) . ?
C62 C63 1.42(2) . ?
C62 N9 1.45(2) . ?
C63 C64 1.41(3) . ?
C63 C68 1.53(3) . ?
C64 C65 1.37(3) . ?
C65 C66 1.36(3) . ?
C66 C67 1.38(3) . ?
C67 C69 1.45(3) . ?
C70 C71 1.41(3) . ?
C70 N10 1.45(2) . ?
C70 C75 1.47(2) . ?
C71 C72 1.42(3) . ?
C71 C76 1.53(3) . ?
C72 C73 1.41(3) . ?
C73 C74 1.35(3) . ?
C74 C75 1.34(3) . ?
C75 C77 1.47(3) . ?
C78 O1 1.40(3) . ?
C78 C79 1.46(4) . ?
C79 C80 1.50(5) . ?
C80 C81 1.43(5) . ?
C81 O1 1.41(3) . ?
C82 C83 1.52(3) . ?
C82 O2 1.52(4) . ?
C83 C84 1.48(4) . ?
C84 C85 1.41(3) . ?
C85 O2 1.37(3) . ?
N10 C61 1.31(2) 2_566 ?
